data_2201547
loop_
_publ_author_name
'Barnett, Sarah A.'
'Blake, Alexander J.'
'Brooks, Neil R.'
'Champness, Neil R.'
'Hubberstey, Peter'
'Teat, Simon J.'
'Schr\"oder, Martin'

_publ_section_title
;
 <i>trans</i>-Dichlorobis(4-cyanopyridine)palladium(II)
;
_journal_issue 8
_journal_name_full 'Acta Crystallographica Section E'
_journal_page_first m385
_journal_page_last m386
_journal_paper_doi 10.1107/S1600536802011248
_journal_volume 58
_journal_year 2002
_chemical_formula_iupac '[Pd Cl2 (C6 H4 N2)2]'
_chemical_formula_moiety 'C12 H8 Cl2 N4 Pd'
_chemical_formula_sum 'C12 H8 Cl2 N4 Pd'
_chemical_formula_weight 385.52
_chemical_name_common PdCl2(4-CNpy)2
_chemical_name_systematic
;
Palladium(II)-transdichlorobis(4-cyanopyridine)
;
_space_group_IT_number 14
_symmetry_cell_setting monoclinic
_symmetry_space_group_name_Hall '-P 2yn'
_symmetry_space_group_name_H-M 'P 1 21/n 1'
_atom_sites_solution_hydrogens geom
_atom_sites_solution_primary direct
_atom_sites_solution_secondary difmap
_audit_creation_method SHELXL-97
_cell_angle_alpha 90.00
_cell_angle_beta 101.33(5)
_cell_angle_gamma 90.00
_cell_formula_units_Z 2
_cell_length_a 3.8983(13)
_cell_length_b 25.651(14)
_cell_length_c 7.256(4)
_cell_measurement_reflns_used 2761
_cell_measurement_temperature 150(2)
_cell_measurement_theta_max 29.0
_cell_measurement_theta_min 3.0
_cell_volume 711.4(6)
_computing_cell_refinement 'LSCELL (Clegg, 1997)'
_computing_data_collection 'SMART (Bruker, 1998)'
_computing_data_reduction 'SAINT (Bruker, 1997)'
_computing_molecular_graphics 'SHELXTL/PC (Sheldrick, 1994)'
_computing_publication_material 'SHELXL97 and PLATON (Spek, 2002)'
_computing_structure_refinement 'SHELXL97 (Sheldrick, 1997)'
_computing_structure_solution 'SHELXS97 (Sheldrick, 1997)'
_diffrn_ambient_temperature 150(2)
_diffrn_measured_fraction_theta_full 0.971
_diffrn_measured_fraction_theta_max 0.875
_diffrn_measurement_device_type 'Bruker SMART CCD'
_diffrn_measurement_method '\w rotation with narrow frames'
_diffrn_radiation_monochromator 'silicon 111'
_diffrn_radiation_source 'Daresbury SRS station 9.8'
_diffrn_radiation_type synchrotron
_diffrn_radiation_wavelength 0.6890
_diffrn_reflns_av_R_equivalents 0.040
_diffrn_reflns_av_sigmaI/netI 0.068
_diffrn_reflns_limit_h_max 5
_diffrn_reflns_limit_h_min -5
_diffrn_reflns_limit_k_max 35
_diffrn_reflns_limit_k_min -19
_diffrn_reflns_limit_l_max 4
_diffrn_reflns_limit_l_min -9
_diffrn_reflns_number 3314
_diffrn_reflns_theta_full 27.50
_diffrn_reflns_theta_max 29.12
_diffrn_reflns_theta_min 2.88
_diffrn_standards_decay_% 0
_diffrn_standards_number 0
_exptl_absorpt_coefficient_mu 1.669
_exptl_absorpt_correction_T_max 0.551
_exptl_absorpt_correction_T_min 0.336
_exptl_absorpt_correction_type multi-scan
_exptl_absorpt_process_details '(SADABS; Sheldrick, 1996)'
_exptl_crystal_colour yellow-orange
_exptl_crystal_density_diffrn 1.800
_exptl_crystal_density_method 'not measured'
_exptl_crystal_description needle
_exptl_crystal_F_000 376
_exptl_crystal_size_max 0.90
_exptl_crystal_size_mid 0.04
_exptl_crystal_size_min 0.04
_refine_diff_density_max 0.86
_refine_diff_density_min -1.03
_refine_ls_extinction_coef 0.008(2)
_refine_ls_extinction_expression Fc^*^=kFc[1+0.001xFc^2^\l^3^/sin(2\q)]^-1/4^
_refine_ls_extinction_method SHELXL97
_refine_ls_goodness_of_fit_ref 0.932
_refine_ls_hydrogen_treatment constr
_refine_ls_matrix_type full
_refine_ls_number_parameters 89
_refine_ls_number_reflns 1856
_refine_ls_number_restraints 0
_refine_ls_restrained_S_all 0.932
_refine_ls_R_factor_all 0.0472
_refine_ls_R_factor_gt 0.0366
_refine_ls_shift/su_max 0.001
_refine_ls_shift/su_mean 0.000
_refine_ls_structure_factor_coef Fsqd
_refine_ls_weighting_details 'calc w = 1/[\s^2^(Fo^2^)+(0.0428P)^2^] where P = (Fo^2^+2Fc^2^)/3'
_refine_ls_weighting_scheme calc
_refine_ls_wR_factor_gt 0.0866
_refine_ls_wR_factor_ref 0.0882
_reflns_number_gt 1452
_reflns_number_total 1856
_reflns_threshold_expression I>2\s(I)
_cod_data_source_file ob6141.cif
_cod_data_source_block I
_cod_original_sg_symbol_H-M 'P 21/n'
_cod_database_code 2201547
_cod_database_fobs_code 2201547

loop_
_symmetry_equiv_pos_as_xyz
'x, y, z'
'-x+1/2, y+1/2, -z+1/2'
'-x, -y, -z'
'x-1/2, -y-1/2, z-1/2'

loop_
_atom_site_label
_atom_site_fract_x
_atom_site_fract_y
_atom_site_fract_z
_atom_site_U_iso_or_equiv
_atom_site_adp_type
_atom_site_calc_flag
_atom_site_refinement_flags
_atom_site_occupancy
_atom_site_disorder_assembly
_atom_site_disorder_group
_atom_site_type_symbol
Pd1 0.0000 0.0000 0.5000 0.01541(13) Uani d S 1 . . Pd
Cl1 -0.3703(2) 0.04335(3) 0.26048(10) 0.02030(18) Uani d . 1 . . Cl
N1 0.0619(7) 0.06633(10) 0.6538(4) 0.0167(5) Uani d . 1 . . N
C2 0.1814(9) 0.11030(13) 0.5851(5) 0.0200(7) Uani d . 1 . . C
H2A 0.2365 0.1094 0.4633 0.024 Uiso calc R 1 . . H
C3 0.2265(9) 0.15651(13) 0.6852(5) 0.0217(7) Uani d . 1 . . C
H3A 0.3083 0.1870 0.6335 0.026 Uiso calc R 1 . . H
C4 0.1478(8) 0.15677(13) 0.8651(5) 0.0210(7) Uani d . 1 . . C
C5 0.0288(9) 0.11185(14) 0.9374(5) 0.0228(7) Uani d . 1 . . C
H5A -0.0237 0.1117 1.0599 0.027 Uiso calc R 1 . . H
C6 -0.0126(9) 0.06697(13) 0.8278(4) 0.0193(6) Uani d . 1 . . C
H6A -0.0952 0.0360 0.8764 0.023 Uiso calc R 1 . . H
C7 0.1915(10) 0.20401(15) 0.9777(6) 0.0311(8) Uani d . 1 . . C
N8 0.2255(12) 0.24088(16) 1.0702(6) 0.0498(11) Uani d . 1 . . N

loop_
_atom_site_aniso_label
_atom_site_aniso_U_11
_atom_site_aniso_U_22
_atom_site_aniso_U_33
_atom_site_aniso_U_12
_atom_site_aniso_U_13
_atom_site_aniso_U_23
Pd1 0.01917(18) 0.01314(17) 0.01467(18) -0.00058(13) 0.00512(12) 0.00041(13)
Cl1 0.0225(4) 0.0201(3) 0.0186(3) 0.0009(3) 0.0048(3) 0.0026(3)
N1 0.0192(13) 0.0143(12) 0.0179(12) 0.0017(10) 0.0063(10) 0.0009(10)
C2 0.0215(15) 0.0190(16) 0.0206(15) -0.0014(12) 0.0070(13) 0.0022(12)
C3 0.0205(15) 0.0162(15) 0.0294(17) -0.0012(12) 0.0075(14) -0.0002(13)
C4 0.0179(15) 0.0185(16) 0.0267(16) 0.0014(12) 0.0042(13) -0.0073(13)
C5 0.0235(16) 0.0249(18) 0.0198(15) 0.0016(13) 0.0039(13) 0.0009(14)
C6 0.0216(15) 0.0217(16) 0.0154(13) 0.0019(12) 0.0051(12) 0.0046(12)
C7 0.0296(18) 0.0239(18) 0.041(2) -0.0018(14) 0.0094(17) -0.0065(16)
N8 0.054(2) 0.036(2) 0.061(3) -0.0053(18) 0.015(2) -0.0241(19)

loop_
_atom_type_symbol
_atom_type_description
_atom_type_scat_dispersion_real
_atom_type_scat_dispersion_imag
_atom_type_scat_source
C C 0.0033 0.0016 'International Tables Vol C Tables 4.2.6.8 and 6.1.1.4'
H H 0.0000 0.0000 'International Tables Vol C Tables 4.2.6.8 and 6.1.1.4'
N N 0.0061 0.0033 'International Tables Vol C Tables 4.2.6.8 and 6.1.1.4'
Cl Cl 0.1484 0.1585 'International Tables Vol C Tables 4.2.6.8 and 6.1.1.4'
Pd Pd -0.9988 1.0072 'International Tables Vol C Tables 4.2.6.8 and 6.1.1.4'

loop_
_geom_angle_atom_site_label_1
_geom_angle_atom_site_label_2
_geom_angle_atom_site_label_3
_geom_angle_site_symmetry_3
_geom_angle
_geom_angle_publ_flag
N1 Pd1 Cl1 . 89.96(9) y
N1 Pd1 Cl1 3_556 90.04(9) y
N1 Pd1 Cl1 3_456 90.74(8) y
Cl1 Pd1 Cl1 1_655 82.40(4) y
C6 N1 C2 . 119.2(3) ?
Pd1 N1 C6 . 120.1(2) ?
Pd1 N1 C2 . 120.7(2) ?
N1 C2 C3 . 122.6(3) ?
C2 C3 C4 . 117.8(3) ?
C5 C4 C3 . 120.1(3) ?
C5 C4 C7 . 119.5(3) ?
C3 C4 C7 . 120.4(3) ?
C4 C5 C6 . 118.8(3) ?
N1 C6 C5 . 121.5(3) ?
N8 C7 C4 . 178.6(5) ?
N1 C2 H2A . 118.7 ?
C3 C2 H2A . 118.7 ?
C2 C3 H3A . 121.1 ?
C4 C3 H3A . 121.1 ?
C4 C5 H5A . 120.6 ?
C6 C5 H5A . 120.6 ?
N1 C6 H6A . 119.2 ?
C5 C6 H6A . 119.2 ?

loop_
_geom_bond_atom_site_label_1
_geom_bond_atom_site_label_2
_geom_bond_site_symmetry_2
_geom_bond_distance
_geom_bond_publ_flag
Pd1 N1 . 2.023(3) y
Pd1 Cl1 . 2.3141(14) y
Pd1 Cl1 1_655 3.4580(16) y
N1 C6 . 1.350(4) ?
N1 C2 . 1.352(4) ?
C2 C3 . 1.383(5) ?
C3 C4 . 1.398(5) ?
C4 C5 . 1.384(5) ?
C4 C7 . 1.453(5) ?
C5 C6 . 1.391(5) ?
C7 N8 . 1.152(5) ?
C2 H2A . 0.9500 ?
C3 H3A . 0.9500 ?
C5 H5A . 0.9500 ?
C6 H6A . 0.9500 ?
